data_2228688
loop_
_publ_author_name
'Xu, Cheng-Bi'
'Wang, Zong-Gui'
'Nan, Yi'
'Yuan, Ling'
'Wang, Rong'
'Zhang, Shu-Xiang'

_publ_section_title
;
 2-Fluoro-<i>N</i>'-(2-methoxybenzylidene)benzohydrazide
;
_journal_coeditor_code CV5011
_journal_issue 1
_journal_name_full 'Acta Crystallographica Section E'
_journal_page_first o70
_journal_paper_doi 10.1107/S1600536810050853
_journal_volume 67
_journal_year 2011
_chemical_formula_iupac 'C15 H13 F N2 O2'
_chemical_formula_moiety 'C15 H13 F N2 O2'
_chemical_formula_sum 'C15 H13 F N2 O2'
_chemical_formula_weight 272.27
_chemical_name_systematic
;
2-Fluoro-<i>N</i>'-(2-methoxybenzylidene)benzohydrazide
;
_space_group_IT_number 14
_symmetry_cell_setting monoclinic
_symmetry_space_group_name_Hall '-P 2ybc'
_symmetry_space_group_name_H-M 'P 1 21/c 1'
_atom_sites_solution_hydrogens geom
_atom_sites_solution_primary direct
_atom_sites_solution_secondary difmap
_audit_creation_method SHELXL-97
_cell_angle_alpha 90.00
_cell_angle_beta 92.802(3)
_cell_angle_gamma 90.00
_cell_formula_units_Z 4
_cell_length_a 13.612(2)
_cell_length_b 12.278(2)
_cell_length_c 7.9250(10)
_cell_measurement_reflns_used 1625
_cell_measurement_temperature 298(2)
_cell_measurement_theta_max 26.4
_cell_measurement_theta_min 2.2
_cell_volume 1322.9(3)
_computing_cell_refinement 'SAINT (Bruker, 1998)'
_computing_data_collection 'SMART (Bruker, 1998)'
_computing_data_reduction 'SAINT (Bruker, 1998)'
_computing_molecular_graphics 'SHELXTL (Sheldrick, 2008)'
_computing_publication_material 'SHELXTL (Sheldrick, 2008)'
_computing_structure_refinement 'SHELXL97 (Sheldrick, 2008)'
_computing_structure_solution 'SHELXS97 (Sheldrick, 2008)'
_diffrn_ambient_temperature 298(2)
_diffrn_measured_fraction_theta_full 0.977
_diffrn_measured_fraction_theta_max 0.977
_diffrn_measurement_device_type 'Bruker SMART CCD area-detector'
_diffrn_measurement_method \w
_diffrn_radiation_monochromator graphite
_diffrn_radiation_source 'fine-focus sealed tube'
_diffrn_radiation_type MoK\a
_diffrn_radiation_wavelength 0.71073
_diffrn_reflns_av_R_equivalents 0.0465
_diffrn_reflns_av_sigmaI/netI 0.0583
_diffrn_reflns_limit_h_max 16
_diffrn_reflns_limit_h_min -17
_diffrn_reflns_limit_k_max 15
_diffrn_reflns_limit_k_min -15
_diffrn_reflns_limit_l_max 10
_diffrn_reflns_limit_l_min -10
_diffrn_reflns_number 10047
_diffrn_reflns_theta_full 26.99
_diffrn_reflns_theta_max 26.99
_diffrn_reflns_theta_min 1.50
_diffrn_standards_number 0
_exptl_absorpt_coefficient_mu 0.102
_exptl_absorpt_correction_T_max 0.9879
_exptl_absorpt_correction_T_min 0.9829
_exptl_absorpt_correction_type multi-scan
_exptl_absorpt_process_details '(SADABS; Sheldrick, 1996)'
_exptl_crystal_colour colorless
_exptl_crystal_density_diffrn 1.367
_exptl_crystal_density_method 'not measured'
_exptl_crystal_description block
_exptl_crystal_F_000 568
_exptl_crystal_size_max 0.17
_exptl_crystal_size_mid 0.13
_exptl_crystal_size_min 0.12
_refine_diff_density_max 0.470
_refine_diff_density_min -0.257
_refine_ls_extinction_method none
_refine_ls_goodness_of_fit_ref 1.033
_refine_ls_hydrogen_treatment constr
_refine_ls_matrix_type full
_refine_ls_number_parameters 182
_refine_ls_number_reflns 2821
_refine_ls_number_restraints 0
_refine_ls_restrained_S_all 1.033
_refine_ls_R_factor_all 0.1017
_refine_ls_R_factor_gt 0.0575
_refine_ls_shift/su_max 0.000
_refine_ls_shift/su_mean 0.000
_refine_ls_structure_factor_coef Fsqd
_refine_ls_weighting_details 'calc w=1/[\s^2^(Fo^2^)+(0.0839P)^2^] where P=(Fo^2^+2Fc^2^)/3'
_refine_ls_weighting_scheme calc
_refine_ls_wR_factor_gt 0.1489
_refine_ls_wR_factor_ref 0.1644
_reflns_number_gt 1643
_reflns_number_total 2821
_reflns_threshold_expression I>2\s(I)
_cod_data_source_file cv5011.cif
_cod_data_source_block I
_cod_original_sg_symbol_H-M 'P 21/c'
_cod_database_code 2228688
_cod_database_fobs_code 2228688

loop_
_symmetry_equiv_pos_as_xyz
'x, y, z'
'-x, y+1/2, -z+1/2'
'-x, -y, -z'
'x, -y-1/2, z-1/2'

loop_
_atom_site_type_symbol
_atom_site_label
_atom_site_fract_x
_atom_site_fract_y
_atom_site_fract_z
_atom_site_U_iso_or_equiv
_atom_site_adp_type
_atom_site_calc_flag
_atom_site_refinement_flags
_atom_site_occupancy
_atom_site_disorder_assembly
_atom_site_disorder_group
F F1 0.89639(10) 0.58503(11) 0.9614(2) 0.0657(5) Uani d . 1 . .
N N1 0.72769(12) 0.71726(15) 0.9490(2) 0.0409(5) Uani d . 1 . .
H H1 0.7427 0.6742 0.8687 0.049 Uiso calc R 1 . .
N N2 0.63391(12) 0.71379(15) 1.0089(2) 0.0392(5) Uani d . 1 . .
O O1 0.77942(11) 0.85629(12) 1.1218(2) 0.0442(4) Uani d . 1 . .
O O2 0.43863(11) 0.55230(14) 0.7104(2) 0.0561(5) Uani d . 1 . .
C C1 0.89489(15) 0.77601(18) 0.9435(3) 0.0369(5) Uani d . 1 . .
C C2 0.94195(16) 0.67840(18) 0.9204(3) 0.0414(6) Uani d . 1 . .
C C3 1.03448(17) 0.6706(2) 0.8625(3) 0.0546(7) Uani d . 1 . .
H H3 1.0642 0.6030 0.8504 0.065 Uiso calc R 1 . .
C C4 1.08295(18) 0.7651(3) 0.8224(4) 0.0603(8) Uani d . 1 . .
H H4 1.1458 0.7614 0.7817 0.072 Uiso calc R 1 . .
C C5 1.03917(19) 0.8636(2) 0.8423(4) 0.0615(8) Uani d . 1 . .
H H5 1.0721 0.9269 0.8143 0.074 Uiso calc R 1 . .
C C6 0.94636(17) 0.8701(2) 0.9034(3) 0.0508(7) Uani d . 1 . .
H H6 0.9177 0.9379 0.9182 0.061 Uiso calc R 1 . .
C C7 0.79557(15) 0.78675(18) 1.0143(3) 0.0367(6) Uani d . 1 . .
C C8 0.57425(15) 0.65389(18) 0.9208(3) 0.0384(6) Uani d . 1 . .
H H8 0.5954 0.6201 0.8240 0.046 Uiso calc R 1 . .
C C9 0.47321(15) 0.63784(17) 0.9704(3) 0.0376(6) Uani d . 1 . .
C C10 0.40509(16) 0.58424(17) 0.8620(3) 0.0418(6) Uani d . 1 . .
C C11 0.31043(16) 0.56584(19) 0.9121(4) 0.0504(7) Uani d . 1 . .
H H11 0.2652 0.5297 0.8403 0.061 Uiso calc R 1 . .
C C12 0.28342(17) 0.6008(2) 1.0670(4) 0.0591(8) Uani d . 1 . .
H H12 0.2197 0.5881 1.0996 0.071 Uiso calc R 1 . .
C C13 0.34873(18) 0.6544(2) 1.1753(4) 0.0607(8) Uani d . 1 . .
H H13 0.3295 0.6781 1.2801 0.073 Uiso calc R 1 . .
C C14 0.44315(17) 0.6725(2) 1.1266(3) 0.0500(7) Uani d . 1 . .
H H14 0.4876 0.7086 1.1998 0.060 Uiso calc R 1 . .
C C15 0.3743(2) 0.4906(3) 0.6007(4) 0.0838(10) Uani d . 1 . .
H H15A 0.3546 0.4257 0.6575 0.126 Uiso calc R 1 . .
H H15B 0.4076 0.4711 0.5010 0.126 Uiso calc R 1 . .
H H15C 0.3172 0.5333 0.5694 0.126 Uiso calc R 1 . .

loop_
_atom_site_aniso_label
_atom_site_aniso_U_11
_atom_site_aniso_U_22
_atom_site_aniso_U_33
_atom_site_aniso_U_12
_atom_site_aniso_U_13
_atom_site_aniso_U_23
F1 0.0498(9) 0.0509(9) 0.0966(13) -0.0034(7) 0.0045(8) 0.0114(9)
N1 0.0280(10) 0.0526(12) 0.0425(12) -0.0043(8) 0.0072(9) -0.0084(9)
N2 0.0299(10) 0.0461(11) 0.0420(12) -0.0021(8) 0.0045(9) 0.0006(9)
O1 0.0435(9) 0.0482(9) 0.0412(10) -0.0005(7) 0.0046(8) -0.0040(8)
O2 0.0504(10) 0.0698(12) 0.0480(11) -0.0142(9) 0.0016(9) -0.0147(9)
C1 0.0306(11) 0.0478(13) 0.0323(13) -0.0031(10) 0.0004(10) 0.0015(11)
C2 0.0331(13) 0.0460(14) 0.0449(15) -0.0051(11) -0.0007(11) 0.0034(12)
C3 0.0377(14) 0.0665(17) 0.0593(18) 0.0072(12) 0.0019(13) -0.0005(14)
C4 0.0358(14) 0.083(2) 0.0631(19) -0.0034(14) 0.0111(13) 0.0023(16)
C5 0.0482(16) 0.0693(19) 0.068(2) -0.0163(14) 0.0163(14) 0.0086(16)
C6 0.0441(14) 0.0538(15) 0.0550(17) -0.0073(12) 0.0078(13) 0.0024(13)
C7 0.0349(12) 0.0434(13) 0.0319(13) -0.0011(10) 0.0016(10) 0.0050(11)
C8 0.0322(12) 0.0444(13) 0.0387(14) 0.0013(10) 0.0029(10) 0.0020(11)
C9 0.0313(12) 0.0347(12) 0.0470(15) 0.0000(9) 0.0021(11) 0.0021(11)
C10 0.0393(13) 0.0362(13) 0.0497(16) -0.0007(10) 0.0009(12) -0.0001(11)
C11 0.0333(13) 0.0487(15) 0.069(2) -0.0054(11) -0.0012(13) -0.0069(13)
C12 0.0325(13) 0.0613(16) 0.085(2) -0.0047(12) 0.0172(14) -0.0060(16)
C13 0.0435(15) 0.0712(18) 0.069(2) -0.0037(13) 0.0179(14) -0.0168(16)
C14 0.0390(14) 0.0585(16) 0.0531(17) -0.0051(11) 0.0087(12) -0.0129(13)
C15 0.080(2) 0.112(3) 0.059(2) -0.0263(19) -0.0072(17) -0.0299(19)

loop_
_atom_type_symbol
_atom_type_description
_atom_type_scat_dispersion_real
_atom_type_scat_dispersion_imag
_atom_type_scat_source
C C 0.0033 0.0016 'International Tables Vol C Tables 4.2.6.8 and 6.1.1.4'
H H 0.0000 0.0000 'International Tables Vol C Tables 4.2.6.8 and 6.1.1.4'
N N 0.0061 0.0033 'International Tables Vol C Tables 4.2.6.8 and 6.1.1.4'
O O 0.0106 0.0060 'International Tables Vol C Tables 4.2.6.8 and 6.1.1.4'
F F 0.0171 0.0103 'International Tables Vol C Tables 4.2.6.8 and 6.1.1.4'

loop_
_geom_angle_atom_site_label_1
_geom_angle_atom_site_label_2
_geom_angle_atom_site_label_3
_geom_angle_site_symmetry_1
_geom_angle_site_symmetry_3
_geom_angle
_geom_angle_publ_flag
C7 N1 N2 . . 121.09(19) ?
C7 N1 H1 . . 119.5 ?
N2 N1 H1 . . 119.5 ?
C8 N2 N1 . . 113.74(19) ?
C10 O2 C15 . . 117.99(19) ?
C2 C1 C6 . . 116.6(2) ?
C2 C1 C7 . . 124.2(2) ?
C6 C1 C7 . . 119.1(2) ?
F1 C2 C3 . . 117.6(2) ?
F1 C2 C1 . . 119.0(2) ?
C3 C2 C1 . . 123.3(2) ?
C2 C3 C4 . . 118.6(2) ?
C2 C3 H3 . . 120.7 ?
C4 C3 H3 . . 120.7 ?
C5 C4 C3 . . 120.3(2) ?
C5 C4 H4 . . 119.9 ?
C3 C4 H4 . . 119.9 ?
C4 C5 C6 . . 120.4(2) ?
C4 C5 H5 . . 119.8 ?
C6 C5 H5 . . 119.8 ?
C5 C6 C1 . . 120.8(2) ?
C5 C6 H6 . . 119.6 ?
C1 C6 H6 . . 119.6 ?
O1 C7 N1 . . 124.29(19) ?
O1 C7 C1 . . 121.0(2) ?
N1 C7 C1 . . 114.7(2) ?
N2 C8 C9 . . 120.8(2) ?
N2 C8 H8 . . 119.6 ?
C9 C8 H8 . . 119.6 ?
C14 C9 C10 . . 118.4(2) ?
C14 C9 C8 . . 121.3(2) ?
C10 C9 C8 . . 120.2(2) ?
O2 C10 C11 . . 124.2(2) ?
O2 C10 C9 . . 115.86(19) ?
C11 C10 C9 . . 120.0(2) ?
C12 C11 C10 . . 120.0(2) ?
C12 C11 H11 . . 120.0 ?
C10 C11 H11 . . 120.0 ?
C11 C12 C13 . . 121.1(2) ?
C11 C12 H12 . . 119.4 ?
C13 C12 H12 . . 119.4 ?
C12 C13 C14 . . 119.1(3) ?
C12 C13 H13 . . 120.4 ?
C14 C13 H13 . . 120.4 ?
C13 C14 C9 . . 121.3(2) ?
C13 C14 H14 . . 119.4 ?
C9 C14 H14 . . 119.4 ?
O2 C15 H15A . . 109.5 ?
O2 C15 H15B . . 109.5 ?
H15A C15 H15B . . 109.5 ?
O2 C15 H15C . . 109.5 ?
H15A C15 H15C . . 109.5 ?
H15B C15 H15C . . 109.5 ?

loop_
_geom_bond_atom_site_label_1
_geom_bond_atom_site_label_2
_geom_bond_site_symmetry_2
_geom_bond_distance
_geom_bond_publ_flag
F1 C2 . 1.351(2) ?
N1 C7 . 1.343(3) ?
N1 N2 . 1.384(2) ?
N1 H1 . 0.8600 ?
N2 C8 . 1.278(3) ?
O1 C7 . 1.234(3) ?
O2 C10 . 1.364(3) ?
O2 C15 . 1.422(3) ?
C1 C2 . 1.375(3) ?
C1 C6 . 1.395(3) ?
C1 C7 . 1.495(3) ?
C2 C3 . 1.365(3) ?
C3 C4 . 1.379(4) ?
C3 H3 . 0.9300 ?
C4 C5 . 1.361(4) ?
C4 H4 . 0.9300 ?
C5 C6 . 1.377(3) ?
C5 H5 . 0.9300 ?
C6 H6 . 0.9300 ?
C8 C9 . 1.462(3) ?
C8 H8 . 0.9300 ?
C9 C14 . 1.390(3) ?
C9 C10 . 1.397(3) ?
C10 C11 . 1.385(3) ?
C11 C12 . 1.368(4) ?
C11 H11 . 0.9300 ?
C12 C13 . 1.373(4) ?
C12 H12 . 0.9300 ?
C13 C14 . 1.378(3) ?
C13 H13 . 0.9300 ?
C14 H14 . 0.9300 ?
C15 H15A . 0.9600 ?
C15 H15B . 0.9600 ?
C15 H15C . 0.9600 ?

loop_
_geom_hbond_atom_site_label_D
_geom_hbond_atom_site_label_H
_geom_hbond_atom_site_label_A
_geom_hbond_site_symmetry_A
_geom_hbond_distance_DH
_geom_hbond_distance_HA
_geom_hbond_distance_DA
_geom_hbond_angle_DHA
N1 H1 O1 4_575 0.86 2.08 2.866(2) 152.3

loop_
_cod_related_entry_id
_cod_related_entry_database
_cod_related_entry_code
1 ChemSpider 5287104
